data_2211028
loop_
_publ_author_name
'Chuan-Bi Li'
'En-Jie Dong'
'Wei Fang'
'Bo Liu '
'Yan-Wei Li'

_publ_section_title
;Di-\m-sulfato-bis[diaqua(dipyrido[3,2-<i>a</i>:2',3'-<i>c</i>]phenazine)iron(II)]
 monohydrate
;
_journal_coeditor_code HB2170
_journal_issue 11
_journal_name_full 'Acta Crystallographica Section E'
_journal_page_first m3122
_journal_page_last m3124
_journal_paper_doi 10.1107/S160053680604400X
_journal_volume 62
_journal_year 2006
_chemical_formula_iupac '[Fe2 (S O4)2 (C18 H10 N4)2 (H2 O)4], H2 O'
_chemical_formula_moiety 'C36 H28 Fe2 N8 O12 S2, H2 O'
_chemical_formula_sum 'C36 H30 Fe2 N8 O13 S2'
_chemical_formula_weight 958.52
_chemical_name_systematic
;Di-\m-sulfato-bis[diaqua(dipyrido[3,2-a:2',3'-c]phenazine)iron(II)]
 monohydrate
;
_space_group_IT_number 2
_symmetry_cell_setting triclinic
_symmetry_space_group_name_Hall '-P 1'
_symmetry_space_group_name_H-M 'P -1'
_atom_sites_solution_hydrogens geom
_atom_sites_solution_primary direct
_atom_sites_solution_secondary difmap
_audit_creation_method SHELXL-97
_cell_angle_alpha 87.596(14)
_cell_angle_beta 78.218(13)
_cell_angle_gamma 85.906(13)
_cell_formula_units_Z 2
_cell_length_a 7.643(5)
_cell_length_b 14.463(9)
_cell_length_c 16.879(11)
_cell_measurement_reflns_used 2.30
_cell_measurement_temperature 292(2)
_cell_measurement_theta_min 26.02
_cell_volume 1821(2)
_computing_cell_refinement 'SAINT (Bruker, 2002)'
_computing_data_collection 'SMART (Bruker, 2002)'
_computing_data_reduction SAINT
_computing_molecular_graphics 'SHELXTL (Bruker, 2002)'
_computing_publication_material SHELXTL
_computing_structure_refinement 'SHELXL97 (Sheldrick, 1997)'
_computing_structure_solution 'SHELXS97 (Sheldrick, 1997)'
_diffrn_ambient_temperature 292(2)
_diffrn_detector_area_resol_mean 0
_diffrn_measured_fraction_theta_full 0.970
_diffrn_measured_fraction_theta_max 0.970
_diffrn_measurement_device_type 'Bruker APEX-II CCD'
_diffrn_measurement_method 'not measured'
_diffrn_radiation_monochromator graphite
_diffrn_radiation_source 'fine-focus sealed tube'
_diffrn_radiation_type MoK\a
_diffrn_radiation_wavelength 0.71073
_diffrn_reflns_av_R_equivalents 0.0633
_diffrn_reflns_av_sigmaI/netI 0.1733
_diffrn_reflns_limit_h_max 9
_diffrn_reflns_limit_h_min -9
_diffrn_reflns_limit_k_max 8
_diffrn_reflns_limit_k_min -17
_diffrn_reflns_limit_l_max 20
_diffrn_reflns_limit_l_min -20
_diffrn_reflns_number 9808
_diffrn_reflns_theta_full 26.19
_diffrn_reflns_theta_max 26.19
_diffrn_reflns_theta_min 1.41
_diffrn_standards_decay_% 0
_diffrn_standards_interval_count 0
_diffrn_standards_interval_time 0
_diffrn_standards_number 0
_exptl_absorpt_coefficient_mu 0.995
_exptl_absorpt_correction_T_max 0.918
_exptl_absorpt_correction_T_min 0.892
_exptl_absorpt_correction_type multi-scan
_exptl_absorpt_process_details '(SADABS; Bruker, 2002)'
_exptl_crystal_colour 'dark red'
_exptl_crystal_density_diffrn 1.748
_exptl_crystal_density_method 'not measured'
_exptl_crystal_description Block
_exptl_crystal_F_000 980.0
_exptl_crystal_size_max 0.19
_exptl_crystal_size_mid 0.10
_exptl_crystal_size_min 0.09
_refine_diff_density_max 0.413
_refine_diff_density_min -0.433
_refine_ls_extinction_method none
_refine_ls_goodness_of_fit_ref 0.916
_refine_ls_hydrogen_treatment constr
_refine_ls_matrix_type full
_refine_ls_number_parameters 550
_refine_ls_number_reflns 7090
_refine_ls_number_restraints 0
_refine_ls_restrained_S_all 0.916
_refine_ls_R_factor_all 0.1574
_refine_ls_R_factor_gt 0.0647
_refine_ls_shift/su_max 0.000
_refine_ls_shift/su_mean 0.000
_refine_ls_structure_factor_coef Fsqd
_refine_ls_weighting_details 'calc w=1/[\s^2^(Fo^2^)+(0.0167P)^2^] where P=(Fo^2^+2Fc^2^)/3'
_refine_ls_weighting_scheme calc
_refine_ls_wR_factor_gt 0.0871
_refine_ls_wR_factor_ref 0.1088
_reflns_number_gt 3167
_reflns_number_total 7304
_reflns_threshold_expression I>2\s(I)
_cod_data_source_file hb2170.cif
_cod_data_source_block I
_cod_database_code 2211028
_cod_database_fobs_code 2211028

loop_
_symmetry_equiv_pos_as_xyz
'x, y, z'
'-x, -y, -z'

loop_
_atom_site_type_symbol
_atom_site_label
_atom_site_fract_x
_atom_site_fract_y
_atom_site_fract_z
_atom_site_U_iso_or_equiv
_atom_site_adp_type
_atom_site_calc_flag
_atom_site_refinement_flags
_atom_site_occupancy
Fe Fe1 0.87364(11) 0.55286(6) 0.89494(5) 0.0329(2) Uani d . 1
Fe Fe2 0.72566(11) 0.07198(6) 0.91287(5) 0.0338(3) Uani d . 1
S S1 1.2415(2) 0.59178(11) 0.94719(10) 0.0325(4) Uani d . 1
S S2 0.3030(2) 0.10838(11) 0.95360(10) 0.0357(4) Uani d . 1
C C53 0.7633(9) -0.0767(5) 0.3310(4) 0.056(2) Uani d . 1
H H2 0.7554 -0.1160 0.2898 0.068 Uiso calc R 1
C C1 0.8590(8) 0.6767(4) 0.7356(4) 0.0420(18) Uani d . 1
H H3 0.7851 0.7174 0.7709 0.050 Uiso calc R 1
C C17 1.1109(7) 0.4597(4) 0.7493(3) 0.0270(14) Uani d . 1
C C52 0.7740(8) 0.1309(4) 0.6530(4) 0.0363(16) Uani d . 1
C C4 1.0717(7) 0.5586(4) 0.6306(3) 0.0277(14) Uani d . 1
C C14 1.3153(8) 0.3255(4) 0.7362(4) 0.0405(17) Uani d . 1
H H10 1.3974 0.2845 0.7048 0.049 Uiso calc R 1
C C9 1.5820(8) 0.3318(5) 0.3541(4) 0.050(2) Uani d . 1
H H11 1.6633 0.2922 0.3206 0.060 Uiso calc R 1
C C18 1.0336(7) 0.5414(4) 0.7135(4) 0.0279(15) Uani d . 1
C C15 1.2771(8) 0.3142(4) 0.8184(4) 0.0479(19) Uani d . 1
H H13 1.3352 0.2670 0.8442 0.057 Uiso calc R 1
C C51 0.7428(7) 0.0978(4) 0.7321(4) 0.0332(16) Uani d . 1
C C5 1.1909(8) 0.4951(4) 0.5780(4) 0.0357(16) Uani d . 1
C C11 1.4166(8) 0.3724(5) 0.4849(4) 0.0384(17) Uani d . 1
C C50 0.8359(8) 0.0708(5) 0.3718(4) 0.0509(19) Uani d . 1
H H17 0.8766 0.1297 0.3584 0.061 Uiso calc R 1
C C2 0.8928(8) 0.6996(4) 0.6535(4) 0.0426(17) Uani d . 1
H H18 0.8437 0.7547 0.6343 0.051 Uiso calc R 1
C C19 0.6405(7) -0.0481(4) 0.6918(4) 0.0294(15) Uani d . 1
C C20 0.6931(7) -0.0184(4) 0.6073(4) 0.0310(15) Uani d . 1
C C13 1.2306(8) 0.3985(4) 0.6999(4) 0.0319(15) Uani d . 1
C C22 0.7876(8) 0.0428(5) 0.4537(4) 0.0431(18) Uani d . 1
C C8 1.5067(9) 0.4117(5) 0.3204(4) 0.054(2) Uani d . 1
H H23 1.5376 0.4243 0.2650 0.064 Uiso calc R 1
C C24 0.6762(7) 0.0065(4) 0.7514(4) 0.0316(15) Uani d . 1
C C25 0.5128(8) -0.1547(4) 0.7946(4) 0.0408(17) Uani d . 1
H H25 0.4523 -0.2079 0.8112 0.049 Uiso calc R 1
C C12 1.2679(8) 0.4135(4) 0.6124(4) 0.0333(15) Uani d . 1
C C27 0.7264(8) -0.0468(5) 0.4730(4) 0.0391(17) Uani d . 1
C C3 0.9968(8) 0.6411(4) 0.6028(4) 0.0400(17) Uani d . 1
H H28 1.0200 0.6556 0.5476 0.048 Uiso calc R 1
C C7 1.3885(9) 0.4709(5) 0.3686(4) 0.0488(19) Uani d . 1
H H29 1.3386 0.5234 0.3458 0.059 Uiso calc R 1
C C30 0.8239(8) 0.0130(5) 0.3119(4) 0.056(2) Uani d . 1
H H30 0.8559 0.0326 0.2580 0.068 Uiso calc R 1
C C31 0.8170(8) 0.2320(5) 0.7784(4) 0.0509(19) Uani d . 1
H H31 0.8344 0.2673 0.8206 0.061 Uiso calc R 1
C C32 0.7166(8) -0.1054(4) 0.4090(4) 0.0467(18) Uani d . 1
H H32 0.6774 -0.1647 0.4211 0.056 Uiso calc R 1
C C16 1.1486(8) 0.3756(4) 0.8628(3) 0.0379(16) Uani d . 1
H H33 1.1180 0.3657 0.9186 0.045 Uiso calc R 1
C C34 0.5596(7) -0.0980(4) 0.8517(4) 0.0358(16) Uani d . 1
H H34 0.5346 -0.1164 0.9061 0.043 Uiso calc R 1
C C6 1.3409(8) 0.4530(5) 0.4532(4) 0.0387(17) Uani d . 1
C C36 0.7552(8) 0.0722(4) 0.5880(4) 0.0380(17) Uani d . 1
C C10 1.5385(8) 0.3118(5) 0.4335(4) 0.050(2) Uani d . 1
H H37 1.5882 0.2583 0.4549 0.060 Uiso calc R 1
C C38 0.5580(8) -0.1301(4) 0.7138(4) 0.0359(16) Uani d . 1
H H38 0.5336 -0.1679 0.6747 0.043 Uiso calc R 1
C C39 0.8196(8) 0.2215(5) 0.6389(4) 0.0506(19) Uani d . 1
H H39 0.8358 0.2475 0.5868 0.061 Uiso calc R 1
C C40 0.8406(9) 0.2722(5) 0.7013(4) 0.055(2) Uani d . 1
H H40 0.8707 0.3335 0.6926 0.066 Uiso calc R 1
O O8 0.3073(5) 0.0129(2) 0.9869(2) 0.0396(11) Uani d . 1
O O2 1.2101(5) 0.5022(2) 0.9904(2) 0.0380(11) Uani d . 1
O O6 0.2601(5) 0.1063(3) 0.8728(2) 0.0460(12) Uani d . 1
O O3 1.3674(5) 0.5775(3) 0.8724(2) 0.0481(12) Uani d . 1
O O4 1.3128(5) 0.6523(3) 0.9987(3) 0.0477(12) Uani d . 1
O O7 0.1685(5) 0.1655(3) 1.0072(2) 0.0498(13) Uani d . 1
O O1 1.0698(5) 0.6330(2) 0.9307(2) 0.0374(11) Uani d . 1
O O5 0.4792(5) 0.1471(2) 0.9489(2) 0.0397(11) Uani d . 1
O O1W 0.6987(5) 0.6748(2) 0.9274(2) 0.0407(11) Uani d . 1
H HW1A 0.5865 0.6672 0.9386 0.049 Uiso d R 1
H HW1B 0.7421 0.7163 0.9514 0.049 Uiso d R 1
O O5W 0.0830(8) 0.7936(4) 0.8176(4) 0.139(3) Uani d . 1
H HW5A 0.0273 0.8006 0.8662 0.167 Uiso d R 1
H HW5B 0.1998 0.7913 0.7974 0.167 Uiso d R 1
O O2W 0.6692(5) 0.4697(3) 0.8633(2) 0.0449(12) Uani d . 1
H HW2A 0.5763 0.5072 0.8717 0.054 Uiso d R 1
H HW2B 0.6691 0.4204 0.8925 0.054 Uiso d R 1
O O3W 0.9888(5) -0.0021(3) 0.8795(2) 0.0517(13) Uani d . 1
H HW3A 1.0689 0.0322 0.8873 0.062 Uiso d R 1
H HW3B 0.9850 -0.0552 0.9035 0.062 Uiso d R 1
O O4W 0.8372(5) 0.1759(3) 0.9655(2) 0.0542(14) Uani d . 1
H HW4A 0.9412 0.1690 0.9763 0.065 Uiso d R 1
H HW4B 0.7874 0.2302 0.9778 0.065 Uiso d R 1
N N3 1.2251(6) 0.5130(3) 0.4992(3) 0.0372(13) Uani d . 1
N N8 0.6785(6) -0.0773(3) 0.5503(3) 0.0384(14) Uani d . 1
N N4 1.3779(6) 0.3533(3) 0.5659(3) 0.0397(14) Uani d . 1
N N7 0.8026(6) 0.1023(4) 0.5124(3) 0.0451(15) Uani d . 1
N N6 0.6380(6) -0.0194(3) 0.8307(3) 0.0347(13) Uani d . 1
N N2 0.9271(6) 0.5996(3) 0.7663(3) 0.0356(13) Uani d . 1
N N5 0.7709(6) 0.1458(3) 0.7947(3) 0.0400(14) Uani d . 1
N N1 1.0675(6) 0.4471(3) 0.8302(3) 0.0284(12) Uani d . 1

loop_
_atom_site_aniso_label
_atom_site_aniso_U_11
_atom_site_aniso_U_22
_atom_site_aniso_U_33
_atom_site_aniso_U_12
_atom_site_aniso_U_13
_atom_site_aniso_U_23
Fe1 0.0325(5) 0.0363(6) 0.0291(5) 0.0001(5) -0.0045(4) -0.0036(5)
Fe2 0.0336(6) 0.0344(5) 0.0347(6) -0.0043(5) -0.0077(4) -0.0062(5)
S1 0.0276(9) 0.0330(10) 0.0360(10) 0.0000(8) -0.0047(8) -0.0009(8)
S2 0.0301(10) 0.0373(10) 0.0406(11) 0.0026(8) -0.0109(8) -0.0033(9)
C53 0.064(5) 0.065(6) 0.033(5) 0.005(4) 0.003(4) -0.007(4)
C1 0.040(4) 0.033(4) 0.055(5) 0.014(3) -0.016(4) -0.011(4)
C17 0.026(4) 0.028(4) 0.029(4) -0.005(3) -0.009(3) 0.000(3)
C52 0.050(4) 0.019(4) 0.041(4) -0.008(3) -0.010(3) 0.001(3)
C4 0.029(4) 0.034(4) 0.022(4) -0.010(3) -0.005(3) 0.004(3)
C14 0.051(5) 0.026(4) 0.039(4) 0.001(3) 0.003(4) -0.006(3)
C9 0.044(5) 0.061(5) 0.040(5) -0.019(4) 0.014(4) -0.025(4)
C18 0.019(3) 0.026(4) 0.041(4) -0.006(3) -0.008(3) -0.002(3)
C15 0.056(5) 0.038(4) 0.046(5) 0.012(4) -0.010(4) -0.006(4)
C51 0.023(4) 0.037(4) 0.039(4) 0.000(3) -0.006(3) -0.003(4)
C5 0.031(4) 0.043(4) 0.036(4) -0.018(3) -0.007(3) -0.006(4)
C11 0.038(4) 0.047(5) 0.030(4) -0.015(4) 0.001(3) -0.011(4)
C50 0.057(5) 0.044(5) 0.047(5) 0.000(4) -0.003(4) 0.009(4)
C2 0.044(4) 0.043(4) 0.039(4) 0.002(4) -0.008(4) 0.008(4)
C19 0.030(4) 0.026(4) 0.034(4) 0.000(3) -0.010(3) -0.003(3)
C20 0.026(4) 0.036(4) 0.030(4) 0.003(3) -0.005(3) 0.002(3)
C13 0.039(4) 0.023(4) 0.035(4) -0.005(3) -0.007(3) -0.002(3)
C22 0.038(4) 0.057(5) 0.034(4) -0.001(4) -0.009(3) 0.004(4)
C8 0.061(5) 0.076(6) 0.027(4) -0.031(5) -0.002(4) -0.020(4)
C24 0.022(4) 0.036(4) 0.038(4) 0.002(3) -0.011(3) 0.000(3)
C25 0.040(4) 0.036(4) 0.049(5) -0.010(3) -0.012(4) -0.001(4)
C12 0.036(4) 0.028(4) 0.037(4) -0.007(3) -0.008(3) -0.002(3)
C27 0.036(4) 0.051(5) 0.026(4) -0.006(4) 0.002(3) 0.006(4)
C3 0.035(4) 0.050(4) 0.035(4) -0.015(4) -0.006(3) 0.012(4)
C7 0.052(5) 0.063(5) 0.033(4) -0.023(4) -0.009(4) 0.007(4)
C30 0.045(5) 0.083(6) 0.033(4) 0.007(4) 0.006(4) 0.010(5)
C31 0.051(5) 0.046(5) 0.062(5) -0.014(4) -0.019(4) -0.008(4)
C32 0.053(5) 0.048(5) 0.038(4) -0.004(4) -0.006(4) -0.005(4)
C16 0.054(5) 0.041(4) 0.020(4) -0.008(4) -0.009(3) 0.003(3)
C34 0.039(4) 0.040(4) 0.027(4) -0.003(3) -0.005(3) 0.001(3)
C6 0.033(4) 0.054(5) 0.033(4) -0.018(4) -0.007(3) -0.004(4)
C36 0.033(4) 0.040(4) 0.040(4) -0.001(3) -0.005(3) -0.001(4)
C10 0.053(5) 0.049(5) 0.045(5) -0.018(4) 0.008(4) -0.018(4)
C38 0.041(4) 0.034(4) 0.032(4) 0.002(3) -0.006(3) -0.008(3)
C39 0.059(5) 0.049(5) 0.049(5) -0.016(4) -0.017(4) 0.001(4)
C40 0.067(5) 0.040(4) 0.062(5) -0.015(4) -0.022(4) 0.024(4)
O8 0.052(3) 0.031(2) 0.037(3) -0.007(2) -0.014(2) 0.006(2)
O2 0.052(3) 0.026(2) 0.034(3) -0.006(2) -0.004(2) -0.001(2)
O6 0.056(3) 0.051(3) 0.039(3) -0.008(2) -0.026(2) -0.003(2)
O3 0.037(3) 0.067(3) 0.031(3) 0.006(2) 0.009(2) 0.008(2)
O4 0.042(3) 0.034(3) 0.074(3) -0.002(2) -0.026(3) -0.012(3)
O7 0.023(2) 0.061(3) 0.064(3) 0.014(2) -0.007(2) -0.028(3)
O1 0.026(2) 0.036(2) 0.053(3) 0.005(2) -0.018(2) -0.002(2)
O5 0.033(3) 0.032(2) 0.056(3) -0.008(2) -0.011(2) -0.013(2)
O1W 0.026(2) 0.037(3) 0.061(3) 0.002(2) -0.012(2) -0.010(2)
O5W 0.133(6) 0.146(6) 0.146(6) -0.059(5) -0.034(5) 0.014(5)
O2W 0.034(3) 0.051(3) 0.051(3) 0.006(2) -0.014(2) 0.000(2)
O3W 0.043(3) 0.051(3) 0.060(3) 0.000(2) -0.007(2) -0.010(3)
O4W 0.034(3) 0.045(3) 0.091(4) 0.008(2) -0.027(3) -0.033(3)
N3 0.035(3) 0.051(4) 0.025(3) -0.010(3) -0.005(3) 0.005(3)
N8 0.038(3) 0.042(3) 0.035(3) 0.000(3) -0.008(3) -0.007(3)
N4 0.039(3) 0.038(3) 0.040(3) -0.003(3) 0.000(3) -0.015(3)
N7 0.043(4) 0.049(4) 0.043(4) -0.002(3) -0.009(3) 0.008(3)
N6 0.037(3) 0.032(3) 0.035(3) 0.002(3) -0.006(3) -0.007(3)
N2 0.028(3) 0.035(3) 0.042(3) 0.001(3) -0.004(3) -0.008(3)
N5 0.051(4) 0.031(3) 0.044(4) -0.014(3) -0.017(3) -0.006(3)
N1 0.036(3) 0.026(3) 0.026(3) -0.002(2) -0.014(3) -0.002(2)

loop_
_atom_type_symbol
_atom_type_description
_atom_type_scat_dispersion_real
_atom_type_scat_dispersion_imag
_atom_type_scat_source
C C 0.0033 0.0016 'International Tables Vol C Tables 4.2.6.8 and 6.1.1.4'
H H 0.0000 0.0000 'International Tables Vol C Tables 4.2.6.8 and 6.1.1.4'
N N 0.0061 0.0033 'International Tables Vol C Tables 4.2.6.8 and 6.1.1.4'
O O 0.0106 0.0060 'International Tables Vol C Tables 4.2.6.8 and 6.1.1.4'
S S 0.1246 0.1234 'International Tables Vol C Tables 4.2.6.8 and 6.1.1.4'
Fe Fe 0.3463 0.8444 'International Tables Vol C Tables 4.2.6.8 and 6.1.1.4'

loop_
_geom_angle_atom_site_label_1
_geom_angle_atom_site_label_2
_geom_angle_atom_site_label_3
_geom_angle_site_symmetry_1
_geom_angle_site_symmetry_3
_geom_angle
O2 Fe1 O1 2_767 . 93.43(15)
O2 Fe1 O1W 2_767 . 89.58(15)
O1 Fe1 O1W . . 83.54(14)
O2 Fe1 O2W 2_767 . 84.42(15)
O1 Fe1 O2W . . 177.82(16)
O1W Fe1 O2W . . 96.08(14)
O2 Fe1 N1 2_767 . 105.55(17)
O1 Fe1 N1 . . 95.97(15)
O1W Fe1 N1 . . 164.86(17)
O2W Fe1 N1 . . 84.95(15)
O2 Fe1 N2 2_767 . 170.37(16)
O1 Fe1 N2 . . 96.17(16)
O1W Fe1 N2 . . 90.77(16)
O2W Fe1 N2 . . 85.98(16)
N1 Fe1 N2 . . 74.21(18)
O8 Fe2 O4W 2_657 . 94.72(16)
O8 Fe2 O5 2_657 . 94.30(16)
O4W Fe2 O5 . . 86.41(14)
O8 Fe2 N6 2_657 . 98.47(19)
O4W Fe2 N6 . . 166.15(19)
O5 Fe2 N6 . . 96.75(16)
O8 Fe2 O3W 2_657 . 85.14(16)
O4W Fe2 O3W . . 90.68(15)
O5 Fe2 O3W . . 176.98(14)
N6 Fe2 O3W . . 86.27(16)
O8 Fe2 N5 2_657 . 171.92(16)
O4W Fe2 N5 . . 91.74(18)
O5 Fe2 N5 . . 90.94(17)
N6 Fe2 N5 . . 74.77(19)
O3W Fe2 N5 . . 89.93(17)
O3 S1 O4 . . 110.2(3)
O3 S1 O2 . . 109.4(2)
O4 S1 O2 . . 108.4(2)
O3 S1 O1 . . 109.9(2)
O4 S1 O1 . . 110.2(2)
O2 S1 O1 . . 108.7(2)
O7 S2 O6 . . 110.9(2)
O7 S2 O8 . . 109.3(3)
O6 S2 O8 . . 108.1(2)
O7 S2 O5 . . 108.1(2)
O6 S2 O5 . . 110.7(3)
O8 S2 O5 . . 109.7(2)
C32 C53 C30 . . 120.0(7)
C32 C53 H2 . . 120.0
C30 C53 H2 . . 120.0
N2 C1 C2 . . 123.2(6)
N2 C1 H3 . . 118.4
C2 C1 H3 . . 118.4
N1 C17 C13 . . 122.3(5)
N1 C17 C18 . . 118.0(5)
C13 C17 C18 . . 119.6(5)
C39 C52 C51 . . 117.5(6)
C39 C52 C36 . . 122.0(6)
C51 C52 C36 . . 120.5(6)
C18 C4 C3 . . 116.6(6)
C18 C4 C5 . . 120.3(6)
C3 C4 C5 . . 123.0(6)
C15 C14 C13 . . 119.5(6)
C15 C14 H10 . . 120.3
C13 C14 H10 . . 120.3
C10 C9 C8 . . 120.9(6)
C10 C9 H11 . . 119.5
C8 C9 H11 . . 119.5
N2 C18 C4 . . 123.1(5)
N2 C18 C17 . . 115.6(5)
C4 C18 C17 . . 121.2(5)
C14 C15 C16 . . 118.2(6)
C14 C15 H13 . . 120.9
C16 C15 H13 . . 120.9
N5 C51 C52 . . 123.8(6)
N5 C51 C24 . . 116.4(6)
C52 C51 C24 . . 119.8(6)
N3 C5 C12 . . 121.5(6)
N3 C5 C4 . . 119.2(6)
C12 C5 C4 . . 119.3(6)
N4 C11 C6 . . 120.0(6)
N4 C11 C10 . . 119.5(6)
C6 C11 C10 . . 120.5(6)
C30 C50 C22 . . 120.8(7)
C30 C50 H17 . . 119.6
C22 C50 H17 . . 119.6
C3 C2 C1 . . 118.5(6)
C3 C2 H18 . . 120.7
C1 C2 H18 . . 120.7
C38 C19 C24 . . 119.3(6)
C38 C19 C20 . . 121.5(5)
C24 C19 C20 . . 119.1(6)
N8 C20 C36 . . 122.4(6)
N8 C20 C19 . . 118.3(6)
C36 C20 C19 . . 119.4(6)
C14 C13 C17 . . 118.5(6)
C14 C13 C12 . . 121.4(6)
C17 C13 C12 . . 120.1(5)
N7 C22 C50 . . 119.4(7)
N7 C22 C27 . . 121.7(6)
C50 C22 C27 . . 118.9(6)
C7 C8 C9 . . 120.3(7)
C7 C8 H23 . . 119.9
C9 C8 H23 . . 119.9
N6 C24 C19 . . 121.9(6)
N6 C24 C51 . . 116.8(5)
C19 C24 C51 . . 121.1(6)
C38 C25 C34 . . 118.9(6)
C38 C25 H25 . . 120.5
C34 C25 H25 . . 120.5
N4 C12 C5 . . 121.1(6)
N4 C12 C13 . . 119.5(6)
C5 C12 C13 . . 119.4(6)
N8 C27 C22 . . 121.4(6)
N8 C27 C32 . . 119.9(6)
C22 C27 C32 . . 118.7(6)
C2 C3 C4 . . 121.3(6)
C2 C3 H28 . . 119.3
C4 C3 H28 . . 119.3
C8 C7 C6 . . 120.5(7)
C8 C7 H29 . . 119.7
C6 C7 H29 . . 119.7
C50 C30 C53 . . 120.4(7)
C50 C30 H30 . . 119.8
C53 C30 H30 . . 119.8
N5 C31 C40 . . 123.0(6)
N5 C31 H31 . . 118.5
C40 C31 H31 . . 118.5
C53 C32 C27 . . 121.2(7)
C53 C32 H32 . . 119.4
C27 C32 H32 . . 119.4
N1 C16 C15 . . 123.9(6)
N1 C16 H33 . . 118.1
C15 C16 H33 . . 118.1
N6 C34 C25 . . 122.3(6)
N6 C34 H34 . . 118.9
C25 C34 H34 . . 118.9
N3 C6 C11 . . 123.0(6)
N3 C6 C7 . . 119.1(6)
C11 C6 C7 . . 117.9(6)
N7 C36 C20 . . 121.5(6)
N7 C36 C52 . . 119.2(6)
C20 C36 C52 . . 119.3(6)
C9 C10 C11 . . 119.8(7)
C9 C10 H37 . . 120.1
C11 C10 H37 . . 120.1
C25 C38 C19 . . 118.8(6)
C25 C38 H38 . . 120.6
C19 C38 H38 . . 120.6
C40 C39 C52 . . 119.6(7)
C40 C39 H39 . . 120.2
C52 C39 H39 . . 120.2
C39 C40 C31 . . 119.4(6)
C39 C40 H40 . . 120.3
C31 C40 H40 . . 120.3
S2 O8 Fe2 . 2_657 147.4(2)
S1 O2 Fe1 . 2_767 141.0(2)
S1 O1 Fe1 . . 123.1(2)
S2 O5 Fe2 . . 124.1(2)
Fe1 O1W HW1A . . 116.6
Fe1 O1W HW1B . . 115.3
HW1A O1W HW1B . . 120.1
HW5A O5W HW5B . . 129.5
Fe1 O2W HW2A . . 102.1
Fe1 O2W HW2B . . 105.8
HW2A O2W HW2B . . 118.3
Fe2 O3W HW3A . . 109.4
Fe2 O3W HW3B . . 108.7
HW3A O3W HW3B . . 116.9
Fe2 O4W HW4A . . 122.5
Fe2 O4W HW4B . . 125.9
HW4A O4W HW4B . . 111.7
C5 N3 C6 . . 116.7(5)
C20 N8 C27 . . 116.4(6)
C12 N4 C11 . . 117.6(5)
C36 N7 C22 . . 116.6(6)
C34 N6 C24 . . 118.7(5)
C34 N6 Fe2 . . 125.8(4)
C24 N6 Fe2 . . 115.5(4)
C1 N2 C18 . . 117.1(5)
C1 N2 Fe1 . . 126.5(4)
C18 N2 Fe1 . . 116.3(4)
C31 N5 C51 . . 116.5(6)
C31 N5 Fe2 . . 127.8(5)
C51 N5 Fe2 . . 115.7(4)
C16 N1 C17 . . 117.4(5)
C16 N1 Fe1 . . 127.0(4)
C17 N1 Fe1 . . 115.5(4)

loop_
_geom_bond_atom_site_label_1
_geom_bond_atom_site_label_2
_geom_bond_site_symmetry_2
_geom_bond_distance
_geom_bond_publ_flag
Fe1 O2 2_767 2.057(4) y
Fe1 O1 . 2.152(4) y
Fe1 O1W . 2.154(3) y
Fe1 O2W . 2.199(4) y
Fe1 N1 . 2.210(4) y
Fe1 N2 . 2.213(5) y
Fe2 O8 2_657 2.032(4) y
Fe2 O4W . 2.092(3) y
Fe2 O5 . 2.096(4) y
Fe2 N6 . 2.186(5) y
Fe2 O3W . 2.189(4) y
Fe2 N5 . 2.198(5) y
S1 O3 . 1.435(4) ?
S1 O4 . 1.464(4) ?
S1 O2 . 1.470(4) ?
S1 O1 . 1.476(3) ?
S2 O7 . 1.456(4) ?
S2 O6 . 1.469(4) ?
S2 O8 . 1.470(4) ?
S2 O5 . 1.481(4) ?
C53 C32 . 1.348(8) ?
C53 C30 . 1.411(9) ?
C53 H2 . 0.9300 ?
C1 N2 . 1.327(7) ?
C1 C2 . 1.388(8) ?
C1 H3 . 0.9300 ?
C17 N1 . 1.346(6) ?
C17 C13 . 1.396(7) ?
C17 C18 . 1.448(7) ?
C52 C39 . 1.378(8) ?
C52 C51 . 1.379(8) ?
C52 C36 . 1.451(7) ?
C4 C18 . 1.385(7) ?
C4 C3 . 1.392(7) ?
C4 C5 . 1.442(7) ?
C14 C15 . 1.363(8) ?
C14 C13 . 1.385(7) ?
C14 H10 . 0.9300 ?
C9 C10 . 1.339(8) ?
C9 C8 . 1.405(8) ?
C9 H11 . 0.9300 ?
C18 N2 . 1.355(6) ?
C15 C16 . 1.394(7) ?
C15 H13 . 0.9300 ?
C51 N5 . 1.350(6) ?
C51 C24 . 1.450(8) ?
C5 N3 . 1.320(7) ?
C5 C12 . 1.435(8) ?
C11 N4 . 1.360(7) ?
C11 C6 . 1.399(8) ?
C11 C10 . 1.416(7) ?
C50 C30 . 1.360(8) ?
C50 C22 . 1.406(8) ?
C50 H17 . 0.9300 ?
C2 C3 . 1.330(7) ?
C2 H18 . 0.9300 ?
C19 C38 . 1.385(7) ?
C19 C24 . 1.386(7) ?
C19 C20 . 1.456(8) ?
C20 N8 . 1.337(6) ?
C20 C36 . 1.428(8) ?
C13 C12 . 1.457(8) ?
C22 N7 . 1.367(7) ?
C22 C27 . 1.412(8) ?
C8 C7 . 1.363(8) ?
C8 H23 . 0.9300 ?
C24 N6 . 1.354(7) ?
C25 C38 . 1.374(8) ?
C25 C34 . 1.407(7) ?
C25 H25 . 0.9300 ?
C12 N4 . 1.328(6) ?
C27 N8 . 1.346(7) ?
C27 C32 . 1.416(7) ?
C3 H28 . 0.9300 ?
C7 C6 . 1.417(8) ?
C7 H29 . 0.9300 ?
C30 H30 . 0.9300 ?
C31 N5 . 1.323(7) ?
C31 C40 . 1.385(8) ?
C31 H31 . 0.9300 ?
C32 H32 . 0.9300 ?
C16 N1 . 1.326(6) ?
C16 H33 . 0.9300 ?
C34 N6 . 1.324(7) ?
C34 H34 . 0.9300 ?
C6 N3 . 1.343(7) ?
C36 N7 . 1.318(7) ?
C10 H37 . 0.9300 ?
C38 H38 . 0.9300 ?
C39 C40 . 1.350(7) ?
C39 H39 . 0.9300 ?
C40 H40 . 0.9300 ?
O8 Fe2 2_657 2.032(4) ?
O2 Fe1 2_767 2.057(4) ?
O1W HW1A . 0.8532 ?
O1W HW1B . 0.8591 ?
O5W HW5A . 0.8507 ?
O5W HW5B . 0.8864 ?
O2W HW2A . 0.8536 ?
O2W HW2B . 0.8504 ?
O3W HW3A . 0.8477 ?
O3W HW3B . 0.8517 ?
O4W HW4A . 0.8500 ?
O4W HW4B . 0.8630 ?

loop_
_geom_hbond_atom_site_label_D
_geom_hbond_atom_site_label_H
_geom_hbond_atom_site_label_A
_geom_hbond_site_symmetry_A
_geom_hbond_distance_DH
_geom_hbond_distance_HA
_geom_hbond_distance_DA
_geom_hbond_angle_DHA
O1W HW1A O4 1_455 0.85 2.15 2.985(6) 165
O1W HW1B O7 2_667 0.86 2.08 2.931(6) 169
O2W HW2A O3 1_455 0.85 1.83 2.672(6) 169
O2W HW2B O4 2_767 0.85 2.10 2.883(6) 153
O3W HW3A O6 1_655 0.85 1.84 2.669(6) 164
O3W HW3B O7 2_657 0.85 2.35 3.127(6) 151
O4W HW4A O7 1_655 0.85 1.91 2.756(6) 174
O4W HW4B O4 2_767 0.86 1.84 2.700(6) 178
O5W HW5A O7 2_567 0.85 2.39 3.233(8) 170

loop_
_geom_torsion_atom_site_label_1
_geom_torsion_atom_site_label_2
_geom_torsion_atom_site_label_3
_geom_torsion_atom_site_label_4
_geom_torsion_site_symmetry_1
_geom_torsion_site_symmetry_4
_geom_torsion
C3 C4 C18 N2 . . 1.1(8)
C5 C4 C18 N2 . . 178.0(5)
C3 C4 C18 C17 . . -177.3(5)
C5 C4 C18 C17 . . -0.4(8)
N1 C17 C18 N2 . . 1.8(7)
C13 C17 C18 N2 . . -176.3(5)
N1 C17 C18 C4 . . -179.7(5)
C13 C17 C18 C4 . . 2.2(8)
C13 C14 C15 C16 . . 2.1(10)
C39 C52 C51 N5 . . -6.5(9)
C36 C52 C51 N5 . . 174.7(5)
C39 C52 C51 C24 . . 173.5(5)
C36 C52 C51 C24 . . -5.3(9)
C18 C4 C5 N3 . . 180.0(5)
C3 C4 C5 N3 . . -3.4(8)
C18 C4 C5 C12 . . 0.7(8)
C3 C4 C5 C12 . . 177.4(5)
N2 C1 C2 C3 . . 0.8(10)
C38 C19 C20 N8 . . -7.5(8)
C24 C19 C20 N8 . . 171.6(5)
C38 C19 C20 C36 . . 171.6(5)
C24 C19 C20 C36 . . -9.3(8)
C15 C14 C13 C17 . . 1.3(9)
C15 C14 C13 C12 . . 179.7(6)
N1 C17 C13 C14 . . -3.8(8)
C18 C17 C13 C14 . . 174.2(5)
N1 C17 C13 C12 . . 177.8(5)
C18 C17 C13 C12 . . -4.2(8)
C30 C50 C22 N7 . . 179.5(6)
C30 C50 C22 C27 . . 0.1(10)
C10 C9 C8 C7 . . 0.5(10)
C38 C19 C24 N6 . . 2.2(8)
C20 C19 C24 N6 . . -176.9(5)
C38 C19 C24 C51 . . -172.7(5)
C20 C19 C24 C51 . . 8.2(8)
N5 C51 C24 N6 . . 4.0(8)
C52 C51 C24 N6 . . -176.0(5)
N5 C51 C24 C19 . . 179.1(5)
C52 C51 C24 C19 . . -0.9(8)
N3 C5 C12 N4 . . 0.5(9)
C4 C5 C12 N4 . . 179.8(5)
N3 C5 C12 C13 . . 178.0(5)
C4 C5 C12 C13 . . -2.7(8)
C14 C13 C12 N4 . . 3.7(9)
C17 C13 C12 N4 . . -178.0(5)
C14 C13 C12 C5 . . -173.8(5)
C17 C13 C12 C5 . . 4.5(8)
N7 C22 C27 N8 . . 0.6(10)
C50 C22 C27 N8 . . 180.0(6)
N7 C22 C27 C32 . . -179.1(5)
C50 C22 C27 C32 . . 0.3(9)
C1 C2 C3 C4 . . -0.2(9)
C18 C4 C3 C2 . . -0.6(9)
C5 C4 C3 C2 . . -177.4(6)
C9 C8 C7 C6 . . 0.4(9)
C22 C50 C30 C53 . . -0.3(10)
C32 C53 C30 C50 . . 0.1(10)
C30 C53 C32 C27 . . 0.3(10)
N8 C27 C32 C53 . . 179.8(6)
C22 C27 C32 C53 . . -0.5(9)
C14 C15 C16 N1 . . -3.5(10)
C38 C25 C34 N6 . . 3.3(9)
N4 C11 C6 N3 . . -2.1(9)
C10 C11 C6 N3 . . -179.8(6)
N4 C11 C6 C7 . . 178.6(5)
C10 C11 C6 C7 . . 0.9(9)
C8 C7 C6 N3 . . 179.6(5)
C8 C7 C6 C11 . . -1.1(9)
N8 C20 C36 N7 . . -0.3(9)
C19 C20 C36 N7 . . -179.3(5)
N8 C20 C36 C52 . . -177.7(5)
C19 C20 C36 C52 . . 3.3(8)
C39 C52 C36 N7 . . 7.8(9)
C51 C52 C36 N7 . . -173.4(6)
C39 C52 C36 C20 . . -174.8(6)
C51 C52 C36 C20 . . 4.0(9)
C8 C9 C10 C11 . . -0.8(10)
N4 C11 C10 C9 . . -177.7(6)
C6 C11 C10 C9 . . 0.1(9)
C34 C25 C38 C19 . . -3.0(9)
C24 C19 C38 C25 . . 0.4(8)
C20 C19 C38 C25 . . 179.5(5)
C51 C52 C39 C40 . . 3.3(10)
C36 C52 C39 C40 . . -178.0(6)
C52 C39 C40 C31 . . 0.4(10)
N5 C31 C40 C39 . . -1.4(11)
O7 S2 O8 Fe2 . 2_657 -31.4(5)
O6 S2 O8 Fe2 . 2_657 -152.2(4)
O5 S2 O8 Fe2 . 2_657 87.0(5)
O3 S1 O2 Fe1 . 2_767 156.6(3)
O4 S1 O2 Fe1 . 2_767 36.4(5)
O1 S1 O2 Fe1 . 2_767 -83.4(4)
O3 S1 O1 Fe1 . . 80.3(3)
O4 S1 O1 Fe1 . . -158.1(3)
O2 S1 O1 Fe1 . . -39.4(3)
O2 Fe1 O1 S1 2_767 . 75.2(3)
O1W Fe1 O1 S1 . . 164.3(3)
O2W Fe1 O1 S1 . . 84(4)
N1 Fe1 O1 S1 . . -30.9(3)
N2 Fe1 O1 S1 . . -105.6(3)
O7 S2 O5 Fe2 . . 159.4(3)
O6 S2 O5 Fe2 . . -79.0(3)
O8 S2 O5 Fe2 . . 40.3(4)
O8 Fe2 O5 S2 2_657 . -68.8(3)
O4W Fe2 O5 S2 . . -163.2(3)
N6 Fe2 O5 S2 . . 30.3(3)
O3W Fe2 O5 S2 . . -148(3)
N5 Fe2 O5 S2 . . 105.1(3)
C12 C5 N3 C6 . . -2.6(8)
C4 C5 N3 C6 . . 178.1(5)
C11 C6 N3 C5 . . 3.4(9)
C7 C6 N3 C5 . . -177.3(5)
C36 C20 N8 C27 . . 0.2(8)
C19 C20 N8 C27 . . 179.2(5)
C22 C27 N8 C20 . . -0.3(9)
C32 C27 N8 C20 . . 179.3(5)
C5 C12 N4 C11 . . 0.9(8)
C13 C12 N4 C11 . . -176.6(5)
C6 C11 N4 C12 . . -0.2(8)
C10 C11 N4 C12 . . 177.6(5)
C20 C36 N7 C22 . . 0.5(9)
C52 C36 N7 C22 . . 177.9(5)
C50 C22 N7 C36 . . 180.0(6)
C27 C22 N7 C36 . . -0.7(9)
C25 C34 N6 C24 . . -0.8(8)
C25 C34 N6 Fe2 . . -177.7(4)
C19 C24 N6 C34 . . -2.0(8)
C51 C24 N6 C34 . . 173.1(5)
C19 C24 N6 Fe2 . . 175.2(4)
C51 C24 N6 Fe2 . . -9.7(6)
O8 Fe2 N6 C34 2_657 . 10.1(5)
O4W Fe2 N6 C34 . . 172.2(5)
O5 Fe2 N6 C34 . . -85.3(5)
O3W Fe2 N6 C34 . . 94.6(5)
N5 Fe2 N6 C34 . . -174.4(5)
O8 Fe2 N6 C24 2_657 . -166.9(4)
O4W Fe2 N6 C24 . . -4.8(9)
O5 Fe2 N6 C24 . . 97.7(4)
O3W Fe2 N6 C24 . . -82.4(4)
N5 Fe2 N6 C24 . . 8.6(4)
C2 C1 N2 C18 . . -0.3(9)
C2 C1 N2 Fe1 . . -177.1(4)
C4 C18 N2 C1 . . -0.6(8)
C17 C18 N2 C1 . . 177.8(5)
C4 C18 N2 Fe1 . . 176.5(4)
C17 C18 N2 Fe1 . . -5.1(6)
O2 Fe1 N2 C1 2_767 . 91.6(11)
O1 Fe1 N2 C1 . . -84.0(5)
O1W Fe1 N2 C1 . . -0.4(5)
O2W Fe1 N2 C1 . . 95.6(5)
N1 Fe1 N2 C1 . . -178.5(5)
O2 Fe1 N2 C18 2_767 . -85.2(11)
O1 Fe1 N2 C18 . . 99.2(4)
O1W Fe1 N2 C18 . . -177.2(4)
O2W Fe1 N2 C18 . . -81.2(4)
N1 Fe1 N2 C18 . . 4.7(4)
C40 C31 N5 C51 . . -1.5(10)
C40 C31 N5 Fe2 . . -179.4(5)
C52 C51 N5 C31 . . 5.6(9)
C24 C51 N5 C31 . . -174.4(5)
C52 C51 N5 Fe2 . . -176.3(5)
C24 C51 N5 Fe2 . . 3.7(6)
O8 Fe2 N5 C31 2_657 . -154.8(11)
O4W Fe2 N5 C31 . . -11.8(5)
O5 Fe2 N5 C31 . . 74.7(5)
N6 Fe2 N5 C31 . . 171.4(6)
O3W Fe2 N5 C31 . . -102.4(5)
O8 Fe2 N5 C51 2_657 . 27.3(15)
O4W Fe2 N5 C51 . . 170.4(4)
O5 Fe2 N5 C51 . . -103.2(4)
N6 Fe2 N5 C51 . . -6.5(4)
O3W Fe2 N5 C51 . . 79.7(4)
C15 C16 N1 C17 . . 1.1(9)
C15 C16 N1 Fe1 . . -176.4(4)
C13 C17 N1 C16 . . 2.6(8)
C18 C17 N1 C16 . . -175.4(5)
C13 C17 N1 Fe1 . . -179.6(4)
C18 C17 N1 Fe1 . . 2.3(6)
O2 Fe1 N1 C16 2_767 . -16.1(5)
O1 Fe1 N1 C16 . . 79.1(5)
O1W Fe1 N1 C16 . . 166.5(5)
O2W Fe1 N1 C16 . . -98.9(5)
N2 Fe1 N1 C16 . . 173.9(5)
O2 Fe1 N1 C17 2_767 . 166.4(4)
O1 Fe1 N1 C17 . . -98.4(4)
O1W Fe1 N1 C17 . . -11.0(8)
O2W Fe1 N1 C17 . . 83.6(4)
N2 Fe1 N1 C17 . . -3.6(4)
